data_4033486
loop_
_publ_author_name
'Aida, Yukimasa'
'Shibata, Yu'
'Tanaka, Ken'

_publ_section_title
;
 Rhodium-Catalyzed Asymmetric [2 + 2 + 2] Cycloaddition of Unsymmetrical
 \a,\w-Diynes with Acenaphthylene.
;
_journal_issue 5
_journal_name_full 'The Journal of organic chemistry'
_journal_page_first 2617
_journal_page_last 2626
_journal_paper_doi 10.1021/acs.joc.7b03042
_journal_volume 83
_journal_year 2018
_chemical_absolute_configuration syn
_chemical_formula_moiety 'C41 H28 Br N O3, 0.5(C6 H14)'
_chemical_formula_sum 'C44 H35 Br N O3'
_chemical_formula_weight 705.64
_space_group_crystal_system triclinic
_space_group_IT_number 1
_space_group_name_Hall 'P 1'
_space_group_name_H-M_alt 'P 1'
_symmetry_space_group_name_Hall 'P 1'
_symmetry_space_group_name_H-M 'P 1'
_atom_sites_solution_hydrogens geom
_atom_sites_solution_primary direct
_audit_creation_date 2017-11-30
_audit_creation_method
;
Olex2 1.2-ac3
(compiled 2016.03.30 svn.r3266 for Rigaku Oxford Diffraction, GUI svn.r5168)
;
_cell_angle_alpha 78.540(8)
_cell_angle_beta 75.237(9)
_cell_angle_gamma 76.104(9)
_cell_formula_units_Z 2
_cell_length_a 11.3679(13)
_cell_length_b 11.7476(11)
_cell_length_c 13.3386(13)
_cell_measurement_reflns_used 11402
_cell_measurement_temperature 193(2)
_cell_measurement_theta_max 23.4820
_cell_measurement_theta_min 2.3210
_cell_volume 1654.1(3)
_computing_cell_refinement 'CrysAlisPro 1.171.39.12b (Rigaku OD, 2015)'
_computing_data_collection 'CrysAlisPro 1.171.39.12b (Rigaku OD, 2015)'
_computing_data_reduction 'CrysAlisPro 1.171.39.12b (Rigaku OD, 2015)'
_computing_molecular_graphics 'Olex2 (Dolomanov et al., 2009)'
_computing_publication_material 'Olex2 (Dolomanov et al., 2009)'
_computing_structure_refinement 'ShelXL (Sheldrick, 2015)'
_computing_structure_solution 'ShelXS (Sheldrick, 2008)'
_diffrn_ambient_temperature 193(2)
_diffrn_detector 'CCD plate'
_diffrn_measured_fraction_theta_full 0.995
_diffrn_measured_fraction_theta_max 0.955
_diffrn_measurement_details
;
List of Runs (angles in degrees, time in seconds):

  # Type    Start    End  Width  t~exp~   \w     \q     \k     \f   Frames
--------------------------------------------------------------------------
  1  \w    -28.00 110.00   0.50   70.00    --   20.00  54.00 118.24  276
  2  \w    -74.00 -16.00   0.50   70.00    --   20.00  54.00-103.21  116
  3  \w    -13.00  14.00   0.50   70.00    --   20.00  54.00-103.21   54
  4  \w     17.00  50.00   0.50   70.00    --   20.00  54.00-103.21   66
  5  \w     56.00 109.00   0.50   70.00    --   20.00  54.00-103.21  106
  6  \w    -72.00 -43.00   0.50   70.00    --   20.00  54.00  15.65   58
  7  \w    -37.00 -11.00   0.50   70.00    --   20.00  54.00  15.65   52
  8  \w     -4.00  62.00   0.50   70.00    --   20.00  54.00  15.65  132
  9  \w     69.00 110.00   0.50   70.00    --   20.00  54.00  15.65   82
 10  \w    -65.00 -39.00   0.50   70.00    --   20.00  54.00 -30.00   52
 11  \w    -22.00   4.00   0.50   70.00    --   20.00  54.00 -30.00   52
 12  \w     11.00  59.00   0.50   70.00    --   20.00  54.00 -30.00   96
 13  \w     75.00 110.00   0.50   70.00    --   20.00  54.00 -30.00   70
 14  \w    -70.00 110.00   0.50   70.00    --   20.00  54.00  60.00  360
 15  \w    -73.00 -38.00   0.50   70.00    --   20.00  54.00 150.00   70
 16  \w    -25.00  29.00   0.50   70.00    --   20.00  54.00 150.00  108
 17  \w     58.00 110.00   0.50   70.00    --   20.00  54.00 150.00  104
 18  \w    -63.00 -33.00   0.50   70.00    --   20.00  54.00  90.00   60
 19  \w    -16.00  11.00   0.50   70.00    --   20.00  54.00  90.00   54
 20  \w     85.00 110.00   0.50   70.00    --   20.00  54.00  90.00   50
 21  \w    -69.00 -39.00   0.50   70.00    --   20.00  54.00-150.00   60
 22  \w    -13.00  61.00   0.50   70.00    --   20.00  54.00-150.00  148
 23  \w     70.00 110.00   0.50   70.00    --   20.00  54.00-150.00   80
 24  \w    -45.00 -20.00   0.50   70.00    --   20.00  54.00-180.00   50
 25  \w     -7.00  43.00   0.50   70.00    --   20.00  54.00-180.00  100
 26  \w     82.00 109.00   0.50   70.00    --   20.00  54.00-180.00   54
 27  \w    -65.00   0.00   0.50   70.00    --   20.00  54.00 -60.00  130
 28  \w      6.00 110.00   0.50   70.00    --   20.00  54.00 -60.00  208
 29  \w    -68.00   7.00   0.50   70.00    --   20.00  54.00   0.00  150
 30  \w     40.00  75.00   0.50   70.00    --   20.00  54.00   0.00   70
 31  \w     85.00 110.00   0.50   70.00    --   20.00  54.00   0.00   50
 32  \w    -44.00 -19.00   0.50   70.00    --   20.00  54.00 -90.00   50
 33  \w      5.00  52.00   0.50   70.00    --   20.00  54.00 -90.00   94
 34  \w     85.00 110.00   0.50   70.00    --   20.00  54.00 -90.00   50
 35  \w    -68.00 -43.00   0.50   70.00    --   20.00  54.00 118.24   50
;
_diffrn_measurement_device 'two-circle diffractometer'
_diffrn_measurement_device_type 'XtaLAB Mini II'
_diffrn_measurement_method '\w scans'
_diffrn_orient_matrix_type 'CrysAlisPro convention (1999,Acta A55,543-557)'
_diffrn_orient_matrix_UB_11 0.0098901000
_diffrn_orient_matrix_UB_12 -0.0591796000
_diffrn_orient_matrix_UB_13 0.0260506000
_diffrn_orient_matrix_UB_21 0.0265884000
_diffrn_orient_matrix_UB_22 -0.0206145000
_diffrn_orient_matrix_UB_23 -0.0489207000
_diffrn_orient_matrix_UB_31 0.0594264000
_diffrn_orient_matrix_UB_32 0.0051297000
_diffrn_orient_matrix_UB_33 0.0042001000
_diffrn_radiation_monochromator graphite
_diffrn_radiation_probe x-ray
_diffrn_radiation_type MoK\a
_diffrn_radiation_wavelength 0.71073
_diffrn_reflns_av_R_equivalents 0.1055
_diffrn_reflns_av_unetI/netI 0.1672
_diffrn_reflns_Laue_measured_fraction_full 0.995
_diffrn_reflns_Laue_measured_fraction_max 0.955
_diffrn_reflns_limit_h_max 15
_diffrn_reflns_limit_h_min -15
_diffrn_reflns_limit_k_max 16
_diffrn_reflns_limit_k_min -16
_diffrn_reflns_limit_l_max 19
_diffrn_reflns_limit_l_min -19
_diffrn_reflns_number 49261
_diffrn_reflns_point_group_measured_fraction_full 0.990
_diffrn_reflns_point_group_measured_fraction_max 0.927
_diffrn_reflns_theta_full 26.000
_diffrn_reflns_theta_max 30.669
_diffrn_reflns_theta_min 2.193
_diffrn_source 'fine-focus sealed X-ray tube'
_diffrn_source_type 'Enhance (Mo) X-ray Source'
_exptl_absorpt_coefficient_mu 1.287
_exptl_absorpt_correction_T_max 1.00000
_exptl_absorpt_correction_T_min 0.87537
_exptl_absorpt_correction_type multi-scan
_exptl_absorpt_process_details
;
CrysAlisPro 1.171.39.12b (Rigaku Oxford Diffraction, 2015)
Empirical absorption correction using spherical harmonics,
 implemented in SCALE3 ABSPACK scaling algorithm.
;
_exptl_crystal_colour colourless
_exptl_crystal_colour_primary colourless
_exptl_crystal_density_diffrn 1.417
_exptl_crystal_description block
_exptl_crystal_F_000 730
_exptl_crystal_size_max 0.5
_exptl_crystal_size_mid 0.4
_exptl_crystal_size_min 0.3
_refine_diff_density_max 0.930
_refine_diff_density_min -1.030
_refine_diff_density_rms 0.108
_refine_ls_abs_structure_details
;
 Flack x determined using 2876 quotients [(I+)-(I-)]/[(I+)+(I-)]
 (Parsons, Flack and Wagner, Acta Cryst. B69 (2013) 249-259).
;
_refine_ls_abs_structure_Flack 0.009(7)
_refine_ls_extinction_method none
_refine_ls_goodness_of_fit_ref 0.994
_refine_ls_hydrogen_treatment constr
_refine_ls_matrix_type full
_refine_ls_number_parameters 859
_refine_ls_number_reflns 19003
_refine_ls_number_restraints 3
_refine_ls_restrained_S_all 0.994
_refine_ls_R_factor_all 0.1812
_refine_ls_R_factor_gt 0.0873
_refine_ls_shift/su_max 0.000
_refine_ls_shift/su_mean 0.000
_refine_ls_structure_factor_coef Fsqd
_refine_ls_weighting_details 'w=1/[\s^2^(Fo^2^)+(0.1050P)^2^] where P=(Fo^2^+2Fc^2^)/3'
_refine_ls_weighting_scheme calc
_refine_ls_wR_factor_gt 0.1905
_refine_ls_wR_factor_ref 0.2422
_reflns_Friedel_coverage 0.942
_reflns_Friedel_fraction_full 0.984
_reflns_Friedel_fraction_max 0.899
_reflns_number_gt 9213
_reflns_number_total 19003
_reflns_threshold_expression 'I > 2\s(I)'
_cod_data_source_file jo7b03042_si_002.cif
_cod_data_source_block (-)-5
_cod_depositor_comments 'Adding full bibliography for 4033486.cif.'
_cod_database_code 4033486
_chemical_oxdiff_formula 'C41 H28 Br1 N1 O3'
_chemical_oxdiff_usercomment -80C
_shelx_space_group_comment
;
The symmetry employed for this shelxl refinement is uniquely defined
by the following loop, which should always be used as a source of
symmetry information in preference to the above space-group names.
They are only intended as comments.
;
_reflns_odcompleteness_completeness 99.29
_reflns_odcompleteness_iscentric 1
_reflns_odcompleteness_theta 26.32
_olex2_refinement_description
;
1. Fixed Uiso
 At 1.2 times of:
  All C(H) groups, All C(H,H) groups
 At 1.5 times of:
  All C(H,H,H) groups
2.a Ternary CH refined with riding coordinates:
 C44(H44), C42(H42), C45(H45), C5(H5), C6(H6), C47(H47), C2(H2), C3(H3)
2.b Secondary CH2 refined with riding coordinates:
 C85(H85A,H85B), C88(H88A,H88B), C87(H87A,H87B), C84(H84A,H84B)
2.c Aromatic/amide H refined with riding coordinates:
 C71(H71), C58(H58), C37(H37), C34(H34), C16(H16), C24(H24), C30(H30),
 C27(H27), C76(H76), C75(H75), C35(H35), C78(H78), C28(H28), C39(H39), C74(H74),
  C33(H33), C13(H13), C29(H29), C80(H80), C70(H70), C54(H54), C68(H68),
 C21(H21), C55(H55), C65(H65), C14(H14), C79(H79), C38(H38), C22(H22), C62(H62),
  C69(H69), C57(H57), C17(H17), C23(H23), C63A(H63A), C64A(H64A)
2.d Idealised Me refined as rotating group:
 C7(H7A,H7B,H7C), C48(H48A,H48B,H48C), C9(H9A,H9B,H9C), C50(H50A,H50B,H50C),
 C89(H89A,H89B,H89C), C83(H83A,H83B,H83C)
;
_shelx_shelxl_version_number 2016/6
_olex2_submission_special_instructions 'No special instructions were received'
_oxdiff_exptl_absorpt_empirical_details
;
Empirical correction (ABSPACK) includes:
- Absorption correction using spherical harmonics
- Frame scaling
;
_oxdiff_exptl_absorpt_empirical_full_max 1.443
_oxdiff_exptl_absorpt_empirical_full_min 0.822

loop_
_space_group_symop_operation_xyz
'x, y, z'

loop_
_atom_site_label
_atom_site_type_symbol
_atom_site_fract_x
_atom_site_fract_y
_atom_site_fract_z
_atom_site_U_iso_or_equiv
_atom_site_adp_type
_atom_site_occupancy
_atom_site_site_symmetry_order
_atom_site_calc_flag
_atom_site_refinement_flags_posn
Br1 Br 0.90211(8) 0.78031(8) 0.73347(8) 0.0568(4) Uani 1 1 d .
Br2 Br -0.22295(11) 0.40303(11) 0.28682(11) 0.0820(5) Uani 1 1 d .
O4 O -0.0482(6) 0.8315(6) 0.4367(5) 0.0416(17) Uani 1 1 d .
N2 N 0.1110(7) 0.6800(6) 0.3834(6) 0.0318(17) Uani 1 1 d .
N1 N 0.6142(7) 0.4600(6) 0.6309(6) 0.0307(17) Uani 1 1 d .
C59 C 0.2451(8) 0.9179(7) 0.2691(6) 0.0238(18) Uani 1 1 d .
C19 C 0.4733(8) 0.2176(7) 0.7582(7) 0.0242(18) Uani 1 1 d .
O2 O 0.7686(6) 0.2992(6) 0.5949(6) 0.0470(18) Uani 1 1 d .
C44 C 0.2902(7) 0.9782(7) 0.4270(6) 0.0229(17) Uani 1 1 d .
H44 H 0.253538 0.988947 0.500292 0.027 Uiso 1 1 calc R
C46 C 0.3929(8) 0.7811(7) 0.3609(7) 0.0263(19) Uani 1 1 d .
O1 O 0.4347(6) 0.5988(5) 0.6368(6) 0.0425(17) Uani 1 1 d .
C26 C 0.3187(9) 0.2424(8) 0.9613(7) 0.032(2) Uani 1 1 d .
C42 C 0.1614(8) 0.8294(7) 0.4517(7) 0.0279(19) Uani 1 1 d .
H42 H 0.140877 0.839667 0.525686 0.033 Uiso 1 1 calc R
C43 C 0.1879(8) 0.9465(7) 0.3803(6) 0.0248(18) Uani 1 1 d .
C45 C 0.4063(8) 0.8741(7) 0.4253(7) 0.0263(18) Uani 1 1 d .
H45 H 0.408802 0.835995 0.497234 0.032 Uiso 1 1 calc R
C5 C 0.3070(8) 0.2708(8) 0.6048(7) 0.030(2) Uani 1 1 d .
H5 H 0.301084 0.308316 0.533316 0.035 Uiso 1 1 calc R
C72 C 0.1826(8) 0.9533(7) 0.1827(6) 0.0278(19) Uani 1 1 d .
C4 C 0.3271(8) 0.3604(7) 0.6649(6) 0.0248(18) Uani 1 1 d .
C15 C 0.8163(9) 0.6760(8) 0.7010(8) 0.038(2) Uani 1 1 d .
C71 C 0.0534(8) 0.9872(8) 0.1967(7) 0.033(2) Uani 1 1 d .
H71 H 0.004776 0.990470 0.264121 0.040 Uiso 1 1 calc R
C60 C 0.3616(8) 0.8458(7) 0.2570(7) 0.0266(18) Uani 1 1 d .
C18 C 0.3613(8) 0.2943(7) 0.7678(6) 0.0249(18) Uani 1 1 d .
C25 C 0.4493(9) 0.1860(8) 0.9515(7) 0.033(2) Uani 1 1 d .
C49 C 0.0805(8) 1.0528(7) 0.3950(7) 0.0288(19) Uani 1 1 d .
C31 C 0.2748(8) 0.2947(7) 0.8715(6) 0.0237(17) Uani 1 1 d .
C82 C 0.4739(8) 1.0560(7) 0.3501(7) 0.0263(18) Uani 1 1 d .
C41 C 0.2400(9) 0.0902(7) 0.6846(7) 0.031(2) Uani 1 1 d .
C20 C 0.5270(8) 0.1699(8) 0.8488(7) 0.034(2) Uani 1 1 d .
C58 C -0.0387(10) 0.6662(9) 0.2895(9) 0.048(3) Uani 1 1 d .
H58 H -0.038764 0.744206 0.257733 0.058 Uiso 1 1 calc R
C61 C 0.4362(8) 0.8337(8) 0.1543(8) 0.035(2) Uani 1 1 d .
C1 C 0.5292(8) 0.1882(8) 0.6453(7) 0.029(2) Uani 1 1 d .
C81 C 0.5153(8) 0.9353(8) 0.3815(7) 0.031(2) Uani 1 1 d .
C37 C 0.0274(10) 0.0624(9) 0.7487(8) 0.042(3) Uani 1 1 d .
H37 H -0.030062 0.014672 0.781209 0.050 Uiso 1 1 calc R
C34 C 0.3393(11) -0.1461(8) 0.7240(8) 0.042(3) Uani 1 1 d .
H34 H 0.373972 -0.226023 0.739125 0.051 Uiso 1 1 calc R
C51 C 0.0602(9) 0.7844(8) 0.4261(7) 0.032(2) Uani 1 1 d .
C16 C 0.8194(11) 0.5658(11) 0.7546(10) 0.057(3) Uani 1 1 d .
H16 H 0.865735 0.538359 0.805959 0.069 Uiso 1 1 calc R
C32 C 0.3671(9) 0.0559(8) 0.6570(7) 0.030(2) Uani 1 1 d .
C66 C 0.3827(9) 0.8841(9) 0.0669(7) 0.038(2) Uani 1 1 d .
C36 C 0.1580(9) 0.0100(9) 0.7289(8) 0.036(2) Uani 1 1 d .
C24 C 0.5033(10) 0.1450(10) 1.0375(8) 0.050(3) Uani 1 1 d .
H24 H 0.452978 0.153463 1.103545 0.059 Uiso 1 1 calc R
C30 C 0.1454(8) 0.3353(8) 0.8802(8) 0.035(2) Uani 1 1 d .
H30 H 0.113584 0.364996 0.820381 0.042 Uiso 1 1 calc R
C6 C 0.4234(9) 0.1632(7) 0.6013(7) 0.030(2) Uani 1 1 d .
H6 H 0.457626 0.152302 0.527841 0.036 Uiso 1 1 calc R
C40 C 0.1963(9) 0.2115(8) 0.6557(7) 0.034(2) Uani 1 1 d .
C77 C 0.5536(9) 1.1379(8) 0.3102(7) 0.032(2) Uani 1 1 d .
C73 C 0.3431(9) 1.0888(7) 0.3714(7) 0.034(2) Uani 1 1 d .
C10 C 0.4913(8) 0.5002(8) 0.6248(7) 0.034(2) Uani 1 1 d .
C7 C 0.6411(9) 0.0853(8) 0.6273(8) 0.039(2) Uani 1 1 d .
H7A H 0.713533 0.107582 0.635639 0.058 Uiso 1 1 calc GR
H7B H 0.654780 0.067188 0.557601 0.058 Uiso 1 1 calc GR
H7C H 0.624884 0.016776 0.677241 0.058 Uiso 1 1 calc GR
O3 O 0.1653(7) 0.4976(6) 0.5977(6) 0.0493(18) Uani 1 1 d .
C8 C 0.2237(8) 0.4730(8) 0.6657(7) 0.032(2) Uani 1 1 d .
O5 O 0.3033(6) 0.5575(6) 0.3451(6) 0.053(2) Uani 1 1 d .
C56 C -0.1160(11) 0.4885(10) 0.3154(10) 0.054(3) Uani 1 1 d .
C27 C 0.2364(10) 0.2413(9) 1.0595(8) 0.044(3) Uani 1 1 d .
H27 H 0.266626 0.211129 1.120032 0.053 Uiso 1 1 calc R
C76 C 0.4933(10) 1.2587(8) 0.2901(8) 0.041(2) Uani 1 1 d .
H76 H 0.540274 1.317027 0.262522 0.049 Uiso 1 1 calc R
C75 C 0.3660(9) 1.2892(7) 0.3114(8) 0.036(2) Uani 1 1 d .
H75 H 0.328498 1.368265 0.296231 0.043 Uiso 1 1 calc R
C47 C 0.2776(8) 0.7319(7) 0.4288(7) 0.030(2) Uani 1 1 d .
H47 H 0.297506 0.691389 0.495906 0.037 Uiso 1 1 calc R
C35 C 0.2151(11) -0.1098(9) 0.7475(7) 0.041(3) Uani 1 1 d .
H35 H 0.165655 -0.165784 0.776982 0.049 Uiso 1 1 calc R
C78 C 0.6797(9) 1.0926(9) 0.3021(8) 0.040(2) Uani 1 1 d .
H78 H 0.735605 1.143159 0.276077 0.048 Uiso 1 1 calc R
C52 C 0.2383(9) 0.6467(7) 0.3813(8) 0.035(2) Uani 1 1 d .
C11 C 0.6612(8) 0.3486(8) 0.6014(7) 0.031(2) Uani 1 1 d .
C28 C 0.1100(10) 0.2849(10) 1.0670(9) 0.051(3) Uani 1 1 d .
H28 H 0.055541 0.282766 1.132197 0.061 Uiso 1 1 calc R
C39 C 0.0700(10) 0.2554(9) 0.6717(8) 0.041(2) Uani 1 1 d .
H39 H 0.039648 0.335015 0.650050 0.050 Uiso 1 1 calc R
C2 C 0.5600(8) 0.3042(7) 0.5752(7) 0.030(2) Uani 1 1 d .
H2 H 0.583562 0.292098 0.501512 0.036 Uiso 1 1 calc R
C74 C 0.2909(9) 1.2061(8) 0.3550(8) 0.038(2) Uani 1 1 d .
H74 H 0.205146 1.230801 0.372843 0.046 Uiso 1 1 calc R
C3 C 0.4462(8) 0.4064(7) 0.5907(6) 0.0264(19) Uani 1 1 d .
H3 H 0.426708 0.438301 0.521829 0.032 Uiso 1 1 calc R
C33 C 0.4201(10) -0.0619(8) 0.6750(7) 0.038(2) Uani 1 1 d .
H33 H 0.505706 -0.087460 0.656426 0.045 Uiso 1 1 calc R
C67 C 0.2529(9) 0.9378(8) 0.0808(8) 0.038(2) Uani 1 1 d .
C53 C 0.0373(9) 0.6129(8) 0.3578(8) 0.041(2) Uani 1 1 d .
C12 C 0.6856(8) 0.5331(8) 0.6546(7) 0.033(2) Uani 1 1 d .
C13 C 0.6876(11) 0.6441(10) 0.5978(9) 0.053(3) Uani 1 1 d .
H13 H 0.644034 0.670241 0.544497 0.064 Uiso 1 1 calc R
C29 C 0.0662(9) 0.3305(9) 0.9785(8) 0.045(3) Uani 1 1 d .
H29 H -0.018512 0.359225 0.983973 0.054 Uiso 1 1 calc R
C80 C 0.6402(9) 0.8949(9) 0.3733(9) 0.047(3) Uani 1 1 d .
H80 H 0.671497 0.815478 0.394711 0.057 Uiso 1 1 calc R
C70 C -0.0035(10) 1.0160(10) 0.1122(8) 0.050(3) Uani 1 1 d .
H70 H -0.089544 1.037507 0.123540 0.060 Uiso 1 1 calc R
C48 C 0.5062(9) 0.6754(8) 0.3600(9) 0.042(3) Uani 1 1 d .
H48A H 0.581221 0.703749 0.326575 0.063 Uiso 1 1 calc GR
H48B H 0.497148 0.617588 0.322222 0.063 Uiso 1 1 calc GR
H48C H 0.509845 0.639731 0.430735 0.063 Uiso 1 1 calc GR
C54 C 0.0374(10) 0.4966(8) 0.4037(9) 0.046(3) Uani 1 1 d .
H54 H 0.089760 0.460886 0.449368 0.055 Uiso 1 1 calc R
C68 C 0.1915(11) 0.9746(11) -0.0047(8) 0.057(3) Uani 1 1 d .
H68 H 0.238305 0.972217 -0.072715 0.069 Uiso 1 1 calc R
C21 C 0.6514(9) 0.1221(9) 0.8454(8) 0.044(2) Uani 1 1 d .
H21 H 0.704302 0.116873 0.779837 0.052 Uiso 1 1 calc R
C55 C -0.0389(10) 0.4319(9) 0.3831(10) 0.049(3) Uani 1 1 d .
H55 H -0.038136 0.353381 0.413628 0.059 Uiso 1 1 calc R
C65 C 0.4601(11) 0.8784(11) -0.0356(9) 0.059(3) Uani 1 1 d .
H65 H 0.424854 0.911283 -0.093212 0.070 Uiso 1 1 calc R
C9 C 0.1991(9) 0.5585(8) 0.7440(7) 0.037(2) Uani 1 1 d .
H9A H 0.255180 0.529690 0.790570 0.056 Uiso 1 1 calc GR
H9B H 0.115093 0.564570 0.783768 0.056 Uiso 1 1 calc GR
H9C H 0.211366 0.635130 0.707200 0.056 Uiso 1 1 calc GR
C50 C -0.0075(9) 1.0595(9) 0.4960(8) 0.049(3) Uani 1 1 d .
H50A H -0.010231 0.980857 0.532925 0.073 Uiso 1 1 calc GR
H50B H -0.088595 1.098116 0.484561 0.073 Uiso 1 1 calc GR
H50C H 0.018407 1.103784 0.536754 0.073 Uiso 1 1 calc GR
C14 C 0.7544(11) 0.7173(9) 0.6199(9) 0.055(3) Uani 1 1 d .
H14 H 0.757374 0.792120 0.581174 0.066 Uiso 1 1 calc R
C79 C 0.7222(9) 0.9766(9) 0.3313(8) 0.044(3) Uani 1 1 d .
H79 H 0.807327 0.948714 0.324081 0.052 Uiso 1 1 calc R
C38 C -0.0125(10) 0.1785(9) 0.7213(8) 0.043(2) Uani 1 1 d .
H38 H -0.097420 0.209450 0.735357 0.052 Uiso 1 1 calc R
C22 C 0.7015(11) 0.0824(11) 0.9308(10) 0.063(3) Uani 1 1 d .
H22 H 0.785480 0.048304 0.923362 0.075 Uiso 1 1 calc R
C62 C 0.5665(10) 0.7846(11) 0.1298(9) 0.056(3) Uani 1 1 d .
H62 H 0.606327 0.752526 0.184890 0.067 Uiso 1 1 calc R
O6 O 0.0779(6) 1.1364(5) 0.3219(5) 0.0414(16) Uani 1 1 d .
C69 C 0.0666(11) 1.0130(12) 0.0107(9) 0.061(3) Uani 1 1 d .
H69 H 0.028535 1.037113 -0.046109 0.073 Uiso 1 1 calc R
C57 C -0.1150(10) 0.6029(10) 0.2684(9) 0.051(3) Uani 1 1 d .
H57 H -0.166321 0.638337 0.221827 0.062 Uiso 1 1 calc R
C17 C 0.7520(11) 0.4938(10) 0.7315(9) 0.050(3) Uani 1 1 d .
H17 H 0.751984 0.418028 0.768855 0.060 Uiso 1 1 calc R
C23 C 0.6248(10) 0.0932(12) 1.0316(9) 0.062(3) Uani 1 1 d .
H23 H 0.656439 0.065868 1.091761 0.074 Uiso 1 1 calc R
C85 C 0.4171(18) 0.5227(18) 0.0435(15) 0.117(6) Uiso 1 1 d .
H85A H 0.431023 0.578092 0.082289 0.141 Uiso 1 1 calc R
H85B H 0.393135 0.456170 0.094169 0.141 Uiso 1 1 calc R
C88 C 0.197(2) 0.621(2) 0.064(2) 0.162(9) Uiso 1 1 d .
H88A H 0.206939 0.680781 0.099613 0.194 Uiso 1 1 calc R
H88B H 0.175202 0.555038 0.116319 0.194 Uiso 1 1 calc R
C89 C 0.086(2) 0.674(2) 0.0088(18) 0.150(8) Uiso 1 1 d .
H89A H 0.115078 0.717229 -0.058565 0.225 Uiso 1 1 calc GR
H89B H 0.024085 0.726455 0.051043 0.225 Uiso 1 1 calc GR
H89C H 0.050878 0.611060 -0.000038 0.225 Uiso 1 1 calc GR
C87 C 0.312(2) 0.581(3) -0.004(2) 0.171(10) Uiso 1 1 d .
H87A H 0.335563 0.648223 -0.053114 0.205 Uiso 1 1 calc R
H87B H 0.299404 0.525872 -0.043558 0.205 Uiso 1 1 calc R
C84 C 0.529(2) 0.481(2) -0.0204(18) 0.148(8) Uiso 1 1 d .
H84A H 0.547355 0.545803 -0.075930 0.178 Uiso 1 1 calc R
H84B H 0.516381 0.419736 -0.053180 0.178 Uiso 1 1 calc R
C83 C 0.6417(19) 0.433(2) 0.0230(17) 0.143(8) Uiso 1 1 d .
H83A H 0.699989 0.380562 -0.021645 0.215 Uiso 1 1 calc GR
H83B H 0.619390 0.390070 0.091928 0.215 Uiso 1 1 calc GR
H83C H 0.678596 0.496930 0.026838 0.215 Uiso 1 1 calc GR
C63A C 0.6346(11) 0.7824(13) 0.0307(9) 0.073(4) Uani 1 1 d .
H63A H 0.719025 0.749200 0.019763 0.087 Uiso 1 1 calc R
C64A C 0.5823(12) 0.8274(13) -0.0528(9) 0.075(4) Uani 1 1 d .
H64A H 0.629215 0.823510 -0.120625 0.090 Uiso 1 1 calc R

loop_
_atom_site_aniso_label
_atom_site_aniso_U_11
_atom_site_aniso_U_22
_atom_site_aniso_U_33
_atom_site_aniso_U_23
_atom_site_aniso_U_13
_atom_site_aniso_U_12
Br1 0.0470(7) 0.0482(6) 0.0865(9) -0.0224(6) -0.0180(6) -0.0169(5)
Br2 0.0629(8) 0.0696(9) 0.1409(14) -0.0371(9) -0.0405(9) -0.0282(7)
O4 0.029(4) 0.038(4) 0.059(5) -0.014(3) -0.007(3) -0.006(3)
N2 0.028(4) 0.018(3) 0.054(5) -0.006(3) -0.014(4) -0.007(3)
N1 0.031(4) 0.033(4) 0.031(4) -0.002(3) -0.010(3) -0.011(3)
C59 0.035(5) 0.016(4) 0.024(5) -0.005(3) -0.011(4) -0.006(3)
C19 0.027(4) 0.022(4) 0.025(5) -0.003(3) -0.004(4) -0.009(3)
O2 0.034(4) 0.039(4) 0.068(5) -0.016(3) -0.009(3) -0.003(3)
C44 0.028(4) 0.024(4) 0.021(4) -0.005(3) -0.006(3) -0.012(3)
C46 0.024(4) 0.013(4) 0.042(5) -0.003(3) -0.005(4) -0.006(3)
O1 0.036(4) 0.024(3) 0.070(5) -0.007(3) -0.019(3) -0.001(3)
C26 0.045(6) 0.030(5) 0.023(5) 0.001(4) -0.007(4) -0.017(4)
C42 0.032(5) 0.021(4) 0.035(5) -0.004(4) -0.014(4) -0.006(4)
C43 0.029(4) 0.017(4) 0.028(5) -0.002(3) -0.004(4) -0.007(3)
C45 0.032(5) 0.027(4) 0.022(4) -0.001(3) -0.008(4) -0.011(4)
C5 0.033(5) 0.027(4) 0.030(5) -0.003(4) -0.007(4) -0.008(4)
C72 0.031(5) 0.030(5) 0.022(5) -0.003(3) 0.000(4) -0.012(4)
C4 0.033(5) 0.018(4) 0.024(5) -0.004(3) -0.007(4) -0.004(3)
C15 0.033(5) 0.026(5) 0.055(6) -0.007(4) -0.010(5) -0.004(4)
C71 0.033(5) 0.041(5) 0.027(5) -0.008(4) -0.008(4) -0.004(4)
C60 0.029(4) 0.023(4) 0.031(5) -0.002(4) -0.006(4) -0.014(4)
C18 0.039(5) 0.016(4) 0.024(5) -0.004(3) -0.014(4) -0.004(4)
C25 0.041(5) 0.032(5) 0.026(5) -0.006(4) -0.007(4) -0.006(4)
C49 0.030(5) 0.025(4) 0.032(5) 0.001(4) -0.007(4) -0.010(4)
C31 0.030(4) 0.022(4) 0.016(4) -0.003(3) 0.002(3) -0.006(3)
C82 0.033(5) 0.025(4) 0.027(5) -0.006(3) -0.007(4) -0.016(4)
C41 0.040(5) 0.026(5) 0.032(5) -0.004(4) -0.011(4) -0.012(4)
C20 0.032(5) 0.031(5) 0.042(6) -0.002(4) -0.013(4) -0.008(4)
C58 0.059(7) 0.031(5) 0.066(8) 0.002(5) -0.032(6) -0.016(5)
C61 0.034(5) 0.026(5) 0.047(6) -0.008(4) -0.009(4) -0.006(4)
C1 0.028(5) 0.029(4) 0.029(5) -0.008(4) 0.000(4) -0.008(4)
C81 0.027(5) 0.030(5) 0.035(5) -0.007(4) -0.003(4) -0.010(4)
C37 0.052(7) 0.047(6) 0.036(6) -0.004(5) -0.015(5) -0.023(5)
C34 0.067(7) 0.015(4) 0.049(6) -0.006(4) -0.026(5) -0.001(4)
C51 0.037(5) 0.027(5) 0.032(5) 0.000(4) -0.009(4) -0.011(4)
C16 0.063(8) 0.056(7) 0.067(8) -0.007(6) -0.028(6) -0.025(6)
C32 0.042(5) 0.029(5) 0.025(5) -0.006(4) -0.006(4) -0.015(4)
C66 0.035(5) 0.046(6) 0.033(5) -0.009(4) 0.005(4) -0.020(4)
C36 0.041(6) 0.041(6) 0.032(5) -0.003(4) -0.003(4) -0.028(5)
C24 0.049(6) 0.062(7) 0.033(6) -0.007(5) -0.009(5) -0.004(5)
C30 0.031(5) 0.029(5) 0.042(6) -0.007(4) -0.002(4) -0.005(4)
C6 0.044(5) 0.025(4) 0.022(5) -0.001(3) -0.012(4) -0.009(4)
C40 0.044(6) 0.038(5) 0.028(5) -0.006(4) -0.011(4) -0.021(4)
C77 0.048(6) 0.028(5) 0.024(5) -0.005(4) -0.007(4) -0.014(4)
C73 0.045(6) 0.022(4) 0.037(5) -0.008(4) -0.012(4) -0.007(4)
C10 0.027(5) 0.035(5) 0.037(5) 0.004(4) -0.010(4) -0.006(4)
C7 0.039(6) 0.026(5) 0.047(6) -0.013(4) -0.009(5) 0.006(4)
O3 0.051(4) 0.038(4) 0.063(5) 0.004(3) -0.029(4) -0.008(3)
C8 0.032(5) 0.034(5) 0.032(5) -0.004(4) -0.004(4) -0.013(4)
O5 0.043(4) 0.029(4) 0.092(6) -0.024(4) -0.016(4) -0.003(3)
C56 0.047(7) 0.041(6) 0.088(9) -0.027(6) -0.019(6) -0.018(5)
C27 0.054(6) 0.045(6) 0.022(5) 0.003(4) -0.004(4) 0.001(5)
C76 0.059(7) 0.029(5) 0.043(6) -0.005(4) -0.009(5) -0.026(5)
C75 0.041(6) 0.015(4) 0.054(6) -0.008(4) -0.008(5) -0.008(4)
C47 0.037(5) 0.019(4) 0.036(5) 0.002(4) -0.013(4) -0.006(4)
C35 0.069(8) 0.033(5) 0.026(5) -0.008(4) -0.004(5) -0.023(5)
C78 0.037(5) 0.043(6) 0.046(6) -0.011(5) -0.002(5) -0.025(5)
C52 0.033(5) 0.014(4) 0.058(6) 0.002(4) -0.016(4) -0.005(4)
C11 0.033(5) 0.025(4) 0.036(5) -0.004(4) -0.008(4) -0.005(4)
C28 0.045(6) 0.058(7) 0.038(6) -0.006(5) 0.009(5) -0.008(5)
C39 0.049(6) 0.038(5) 0.040(6) -0.004(4) -0.012(5) -0.013(5)
C2 0.038(5) 0.026(4) 0.025(5) -0.002(4) -0.005(4) -0.011(4)
C74 0.040(6) 0.023(5) 0.051(6) -0.010(4) -0.009(5) -0.004(4)
C3 0.033(5) 0.034(5) 0.011(4) 0.001(3) 0.002(3) -0.016(4)
C33 0.054(6) 0.027(5) 0.036(6) -0.008(4) -0.015(5) -0.008(4)
C67 0.042(6) 0.037(5) 0.037(6) -0.003(4) -0.016(4) -0.007(4)
C53 0.044(6) 0.021(5) 0.059(7) -0.002(4) -0.014(5) -0.007(4)
C12 0.029(5) 0.035(5) 0.041(5) -0.005(4) -0.012(4) -0.012(4)
C13 0.067(8) 0.052(7) 0.047(6) 0.010(5) -0.021(6) -0.029(6)
C29 0.029(5) 0.050(6) 0.047(6) -0.001(5) -0.001(5) -0.003(5)
C80 0.034(5) 0.036(5) 0.075(8) 0.009(5) -0.024(5) -0.015(4)
C70 0.041(6) 0.066(7) 0.047(7) -0.010(5) -0.016(5) -0.013(5)
C48 0.036(6) 0.018(4) 0.063(7) 0.005(4) -0.007(5) -0.001(4)
C54 0.053(7) 0.027(5) 0.070(7) -0.003(5) -0.030(6) -0.018(4)
C68 0.052(7) 0.096(10) 0.026(6) -0.009(6) -0.008(5) -0.018(7)
C21 0.036(5) 0.050(6) 0.034(6) 0.003(5) -0.004(4) 0.001(5)
C55 0.040(6) 0.026(5) 0.088(8) -0.010(5) -0.025(6) -0.006(4)
C65 0.055(7) 0.071(8) 0.047(7) -0.008(6) -0.005(6) -0.013(6)
C9 0.037(5) 0.032(5) 0.042(5) -0.005(4) -0.008(4) -0.006(4)
C50 0.040(6) 0.042(6) 0.060(7) -0.014(5) -0.006(5) -0.003(5)
C14 0.070(8) 0.031(5) 0.074(8) 0.015(5) -0.034(6) -0.032(5)
C79 0.033(5) 0.056(7) 0.043(6) 0.001(5) 0.003(4) -0.029(5)
C38 0.040(6) 0.043(6) 0.054(7) -0.013(5) -0.014(5) -0.012(5)
C22 0.042(6) 0.080(9) 0.069(8) -0.021(7) -0.029(6) 0.010(6)
C62 0.035(6) 0.068(8) 0.059(7) 0.002(6) -0.018(5) 0.000(5)
O6 0.047(4) 0.029(3) 0.048(4) -0.007(3) -0.013(3) -0.003(3)
C69 0.059(8) 0.091(9) 0.032(6) -0.008(6) -0.016(5) -0.008(7)
C57 0.043(6) 0.056(7) 0.068(8) -0.013(6) -0.031(6) -0.012(5)
C17 0.056(7) 0.046(6) 0.052(7) -0.005(5) -0.018(6) -0.010(6)
C23 0.050(7) 0.085(9) 0.052(7) -0.010(6) -0.023(6) -0.005(6)
C63A 0.039(6) 0.109(11) 0.037(7) 0.010(7) 0.029(5) -0.007(7)
C64A 0.060(8) 0.118(12) 0.030(6) -0.009(7) 0.017(6) -0.016(8)

loop_
_atom_type_symbol
_atom_type_description
_atom_type_scat_dispersion_real
_atom_type_scat_dispersion_imag
_atom_type_scat_source
C C 0.0033 0.0016 'International Tables Vol C Tables 4.2.6.8 and 6.1.1.4'
H H 0.0000 0.0000 'International Tables Vol C Tables 4.2.6.8 and 6.1.1.4'
Br Br -0.2901 2.4595 'International Tables Vol C Tables 4.2.6.8 and 6.1.1.4'
N N 0.0061 0.0033 'International Tables Vol C Tables 4.2.6.8 and 6.1.1.4'
O O 0.0106 0.0060 'International Tables Vol C Tables 4.2.6.8 and 6.1.1.4'

loop_
_geom_angle_atom_site_label_1
_geom_angle_atom_site_label_2
_geom_angle_atom_site_label_3
_geom_angle
C51 N2 C52 110.7(7)
C51 N2 C53 122.5(8)
C52 N2 C53 126.4(7)
C10 N1 C11 112.2(8)
C10 N1 C12 122.4(8)
C11 N1 C12 125.1(7)
C72 C59 C43 124.8(7)
C60 C59 C43 114.6(7)
C60 C59 C72 120.4(7)
C18 C19 C20 120.3(8)
C18 C19 C1 113.3(7)
C20 C19 C1 126.4(7)
C43 C44 H44 107.9
C45 C44 H44 107.9
C45 C44 C43 110.8(6)
C73 C44 H44 107.9
C73 C44 C43 117.1(7)
C73 C44 C45 104.9(6)
C60 C46 C45 109.1(6)
C60 C46 C47 108.2(7)
C60 C46 C48 119.1(8)
C47 C46 C45 103.5(7)
C47 C46 C48 106.5(7)
C48 C46 C45 109.3(7)
C31 C26 C25 119.3(8)
C31 C26 C27 119.7(9)
C27 C26 C25 121.0(8)
C43 C42 H42 110.5
C51 C42 H42 110.5
C51 C42 C43 112.7(7)
C51 C42 C47 104.4(7)
C47 C42 H42 110.5
C47 C42 C43 108.2(7)
C59 C43 C44 109.5(7)
C59 C43 C42 107.7(6)
C42 C43 C44 102.7(6)
C49 C43 C59 118.0(7)
C49 C43 C44 103.2(6)
C49 C43 C42 114.4(7)
C44 C45 C46 108.5(6)
C44 C45 H45 109.2
C46 C45 H45 109.2
C81 C45 C44 103.9(6)
C81 C45 C46 116.7(7)
C81 C45 H45 109.2
C4 C5 H5 109.7
C4 C5 C6 107.8(7)
C6 C5 H5 109.7
C40 C5 H5 109.7
C40 C5 C4 115.9(7)
C40 C5 C6 103.7(7)
C71 C72 C59 122.9(8)
C71 C72 C67 118.0(8)
C67 C72 C59 118.5(8)
C5 C4 C8 111.9(7)
C5 C4 C3 103.1(7)
C18 C4 C5 108.6(6)
C18 C4 C8 119.9(7)
C18 C4 C3 108.6(7)
C8 C4 C3 103.3(6)
C16 C15 Br1 120.2(8)
C16 C15 C14 122.3(10)
C14 C15 Br1 117.6(7)
C72 C71 H71 119.4
C70 C71 C72 121.2(9)
C70 C71 H71 119.4
C59 C60 C46 113.0(7)
C59 C60 C61 120.0(8)
C61 C60 C46 127.0(8)
C19 C18 C4 115.7(7)
C19 C18 C31 119.2(7)
C31 C18 C4 124.4(7)
C20 C25 C26 119.6(8)
C24 C25 C26 122.6(9)
C24 C25 C20 117.8(9)
C50 C49 C43 120.4(8)
O6 C49 C43 117.5(8)
O6 C49 C50 121.9(8)
C26 C31 C18 119.7(8)
C26 C31 C30 118.9(8)
C30 C31 C18 121.0(8)
C81 C82 C77 123.7(8)
C81 C82 C73 112.3(8)
C73 C82 C77 123.7(8)
C32 C41 C36 124.0(8)
C32 C41 C40 113.7(8)
C40 C41 C36 122.0(9)
C19 C20 C25 118.3(8)
C21 C20 C19 125.0(9)
C21 C20 C25 116.2(8)
C53 C58 H58 120.3
C53 C58 C57 119.3(10)
C57 C58 H58 120.3
C60 C61 C62 125.8(9)
C66 C61 C60 118.7(8)
C66 C61 C62 115.2(9)
C19 C1 C6 108.4(7)
C19 C1 C2 107.2(7)
C7 C1 C19 118.9(7)
C7 C1 C6 107.7(7)
C7 C1 C2 110.3(7)
C2 C1 C6 103.3(7)
C82 C81 C45 110.3(7)
C80 C81 C45 131.9(8)
C80 C81 C82 117.7(8)
C36 C37 H37 119.4
C38 C37 H37 119.4
C38 C37 C36 121.2(10)
C35 C34 H34 119.6
C35 C34 C33 120.9(8)
C33 C34 H34 119.6
O4 C51 N2 123.6(8)
O4 C51 C42 126.8(8)
N2 C51 C42 109.6(8)
C15 C16 H16 120.7
C15 C16 C17 118.6(11)
C17 C16 H16 120.7
C41 C32 C6 109.5(7)
C33 C32 C41 119.1(8)
C33 C32 C6 131.2(9)
C61 C66 C67 120.7(8)
C61 C66 C65 118.4(9)
C65 C66 C67 120.9(10)
C41 C36 C37 115.8(9)
C35 C36 C41 115.6(9)
C35 C36 C37 128.6(9)
C25 C24 H24 117.8
C23 C24 C25 124.4(10)
C23 C24 H24 117.8
C31 C30 H30 120.2
C29 C30 C31 119.6(9)
C29 C30 H30 120.2
C5 C6 H6 107.7
C1 C6 C5 112.4(7)
C1 C6 H6 107.7
C32 C6 C5 104.0(7)
C32 C6 C1 116.9(7)
C32 C6 H6 107.7
C41 C40 C5 108.9(8)
C39 C40 C5 131.7(9)
C39 C40 C41 119.4(9)
C82 C77 C76 115.5(9)
C78 C77 C82 116.5(8)
C78 C77 C76 127.8(9)
C82 C73 C44 108.1(7)
C74 C73 C44 133.0(9)
C74 C73 C82 118.1(9)
N1 C10 C3 109.4(8)
O1 C10 N1 123.9(9)
O1 C10 C3 126.5(8)
C1 C7 H7A 109.5
C1 C7 H7B 109.5
C1 C7 H7C 109.5
H7A C7 H7B 109.5
H7A C7 H7C 109.5
H7B C7 H7C 109.5
O3 C8 C4 118.7(8)
O3 C8 C9 118.8(9)
C9 C8 C4 122.4(8)
C55 C56 Br2 118.5(8)
C57 C56 Br2 120.1(9)
C57 C56 C55 121.3(10)
C26 C27 H27 119.8
C28 C27 C26 120.5(9)
C28 C27 H27 119.8
C77 C76 H76 120.0
C75 C76 C77 120.1(8)
C75 C76 H76 120.0
C76 C75 H75 118.8
C76 C75 C74 122.5(8)
C74 C75 H75 118.8
C46 C47 H47 108.1
C42 C47 C46 113.0(7)
C42 C47 H47 108.1
C52 C47 C46 114.7(8)
C52 C47 C42 104.7(7)
C52 C47 H47 108.1
C34 C35 C36 122.0(9)
C34 C35 H35 119.0
C36 C35 H35 119.0
C77 C78 H78 119.5
C79 C78 C77 121.0(9)
C79 C78 H78 119.5
N2 C52 C47 110.2(7)
O5 C52 N2 122.2(8)
O5 C52 C47 127.6(8)
N1 C11 C2 109.6(7)
O2 C11 N1 123.4(8)
O2 C11 C2 126.9(8)
C27 C28 H28 120.2
C29 C28 C27 119.7(9)
C29 C28 H28 120.2
C40 C39 H39 120.3
C40 C39 C38 119.3(9)
C38 C39 H39 120.3
C1 C2 H2 109.4
C11 C2 C1 114.2(7)
C11 C2 H2 109.4
C11 C2 C3 104.1(7)
C3 C2 C1 110.2(7)
C3 C2 H2 109.4
C73 C74 C75 120.0(9)
C73 C74 H74 120.0
C75 C74 H74 120.0
C4 C3 H3 107.5
C10 C3 C4 117.8(7)
C10 C3 C2 104.7(7)
C10 C3 H3 107.5
C2 C3 C4 111.4(6)
C2 C3 H3 107.5
C34 C33 H33 120.8
C32 C33 C34 118.5(9)
C32 C33 H33 120.8
C72 C67 C66 119.2(8)
C72 C67 C68 118.4(9)
C68 C67 C66 122.4(9)
C58 C53 N2 119.2(8)
C58 C53 C54 119.8(10)
C54 C53 N2 121.0(9)
C13 C12 N1 118.9(9)
C17 C12 N1 121.4(9)
C17 C12 C13 119.8(10)
C12 C13 H13 119.9
C12 C13 C14 120.2(10)
C14 C13 H13 119.9
C30 C29 H29 119.3
C28 C29 C30 121.4(10)
C28 C29 H29 119.3
C81 C80 H80 120.4
C81 C80 C79 119.1(9)
C79 C80 H80 120.4
C71 C70 H70 119.7
C71 C70 C69 120.7(10)
C69 C70 H70 119.7
C46 C48 H48A 109.5
C46 C48 H48B 109.5
C46 C48 H48C 109.5
H48A C48 H48B 109.5
H48A C48 H48C 109.5
H48B C48 H48C 109.5
C53 C54 H54 119.3
C53 C54 C55 121.5(10)
C55 C54 H54 119.3
C67 C68 H68 119.1
C69 C68 C67 121.8(10)
C69 C68 H68 119.1
C20 C21 H21 117.8
C22 C21 C20 124.5(10)
C22 C21 H21 117.8
C56 C55 C54 117.5(10)
C56 C55 H55 121.3
C54 C55 H55 121.3
C66 C65 H65 118.4
C64A C65 C66 123.1(11)
C64A C65 H65 118.4
C8 C9 H9A 109.5
C8 C9 H9B 109.5
C8 C9 H9C 109.5
H9A C9 H9B 109.5
H9A C9 H9C 109.5
H9B C9 H9C 109.5
C49 C50 H50A 109.5
C49 C50 H50B 109.5
C49 C50 H50C 109.5
H50A C50 H50B 109.5
H50A C50 H50C 109.5
H50B C50 H50C 109.5
C15 C14 C13 118.2(9)
C15 C14 H14 120.9
C13 C14 H14 120.9
C78 C79 C80 121.9(9)
C78 C79 H79 119.1
C80 C79 H79 119.1
C37 C38 C39 122.1(10)
C37 C38 H38 119.0
C39 C38 H38 119.0
C21 C22 H22 120.3
C21 C22 C23 119.3(10)
C23 C22 H22 120.3
C61 C62 H62 118.3
C63A C62 C61 123.5(10)
C63A C62 H62 118.3
C70 C69 H69 120.4
C68 C69 C70 119.2(10)
C68 C69 H69 120.4
C58 C57 H57 119.7
C56 C57 C58 120.6(11)
C56 C57 H57 119.7
C16 C17 H17 119.6
C12 C17 C16 120.9(11)
C12 C17 H17 119.6
C24 C23 C22 117.6(10)
C24 C23 H23 121.2
C22 C23 H23 121.2
H85A C85 H85B 107.0
C87 C85 H85A 107.6
C87 C85 H85B 107.6
C84 C85 H85A 107.6
C84 C85 H85B 107.6
C84 C85 C87 119(2)
H88A C88 H88B 107.4
C89 C88 H88A 108.4
C89 C88 H88B 108.4
C87 C88 H88A 108.4
C87 C88 H88B 108.4
C87 C88 C89 116(2)
C88 C89 H89A 109.5
C88 C89 H89B 109.5
C88 C89 H89C 109.5
H89A C89 H89B 109.5
H89A C89 H89C 109.5
H89B C89 H89C 109.5
C85 C87 H87A 107.7
C85 C87 H87B 107.7
C88 C87 C85 118(2)
C88 C87 H87A 107.7
C88 C87 H87B 107.7
H87A C87 H87B 107.1
C85 C84 H84A 107.2
C85 C84 H84B 107.2
C85 C84 C83 121(2)
H84A C84 H84B 106.8
C83 C84 H84A 107.2
C83 C84 H84B 107.2
C84 C83 H83A 109.5
C84 C83 H83B 109.5
C84 C83 H83C 109.5
H83A C83 H83B 109.5
H83A C83 H83C 109.5
H83B C83 H83C 109.5
C62 C63A H63A 119.4
C64A C63A C62 121.2(11)
C64A C63A H63A 119.4
C65 C64A H64A 120.7
C63A C64A C65 118.7(11)
C63A C64A H64A 120.7

loop_
_geom_bond_atom_site_label_1
_geom_bond_atom_site_label_2
_geom_bond_distance
Br1 C15 1.908(10)
Br2 C56 1.899(10)
O4 C51 1.208(11)
N2 C51 1.389(11)
N2 C52 1.400(11)
N2 C53 1.417(12)
N1 C10 1.380(11)
N1 C11 1.383(11)
N1 C12 1.440(11)
C59 C43 1.529(11)
C59 C72 1.446(11)
C59 C60 1.380(12)
C19 C18 1.365(12)
C19 C20 1.445(12)
C19 C1 1.551(12)
O2 C11 1.209(10)
C44 H44 0.9800
C44 C43 1.597(11)
C44 C45 1.568(11)
C44 C73 1.537(12)
C46 C45 1.572(12)
C46 C60 1.526(13)
C46 C47 1.557(12)
C46 C48 1.559(12)
O1 C10 1.203(11)
C26 C25 1.457(13)
C26 C31 1.388(12)
C26 C27 1.402(13)
C42 H42 0.9800
C42 C43 1.556(11)
C42 C51 1.511(12)
C42 C47 1.536(12)
C43 C49 1.527(12)
C45 H45 0.9800
C45 C81 1.512(12)
C5 H5 0.9800
C5 C4 1.532(12)
C5 C6 1.594(12)
C5 C40 1.526(13)
C72 C71 1.400(12)
C72 C67 1.412(13)
C4 C18 1.529(11)
C4 C8 1.544(12)
C4 C3 1.600(12)
C15 C16 1.346(15)
C15 C14 1.385(15)
C71 H71 0.9300
C71 C70 1.386(13)
C60 C61 1.429(13)
C18 C31 1.479(11)
C25 C20 1.448(13)
C25 C24 1.385(14)
C49 C50 1.462(13)
C49 O6 1.239(10)
C31 C30 1.415(12)
C82 C81 1.398(12)
C82 C77 1.414(12)
C82 C73 1.411(13)
C41 C32 1.376(13)
C41 C36 1.423(12)
C41 C40 1.402(12)
C20 C21 1.384(13)
C58 H58 0.9300
C58 C53 1.373(14)
C58 C57 1.380(15)
C61 C66 1.413(13)
C61 C62 1.432(13)
C1 C6 1.573(12)
C1 C7 1.536(12)
C1 C2 1.552(12)
C81 C80 1.368(13)
C37 H37 0.9300
C37 C36 1.441(14)
C37 C38 1.337(14)
C34 H34 0.9300
C34 C35 1.346(15)
C34 C33 1.458(14)
C16 H16 0.9300
C16 C17 1.389(16)
C32 C6 1.524(12)
C32 C33 1.370(12)
C66 C67 1.438(14)
C66 C65 1.429(15)
C36 C35 1.403(14)
C24 H24 0.9300
C24 C23 1.358(15)
C30 H30 0.9300
C30 C29 1.388(13)
C6 H6 0.9800
C40 C39 1.380(14)
C77 C76 1.425(13)
C77 C78 1.388(14)
C73 C74 1.361(12)
C10 C3 1.508(13)
C7 H7A 0.9600
C7 H7B 0.9600
C7 H7C 0.9600
O3 C8 1.207(11)
C8 C9 1.521(13)
O5 C52 1.235(11)
C56 C55 1.382(16)
C56 C57 1.366(16)
C27 H27 0.9300
C27 C28 1.390(15)
C76 H76 0.9300
C76 C75 1.373(13)
C75 H75 0.9300
C75 C74 1.393(13)
C47 H47 0.9800
C47 C52 1.488(12)
C35 H35 0.9300
C78 H78 0.9300
C78 C79 1.345(14)
C11 C2 1.511(12)
C28 H28 0.9300
C28 C29 1.359(15)
C39 H39 0.9300
C39 C38 1.410(14)
C2 H2 0.9800
C2 C3 1.541(12)
C74 H74 0.9300
C3 H3 0.9800
C33 H33 0.9300
C67 C68 1.428(14)
C53 C54 1.381(13)
C12 C13 1.373(14)
C12 C17 1.369(14)
C13 H13 0.9300
C13 C14 1.390(14)
C29 H29 0.9300
C80 H80 0.9300
C80 C79 1.434(13)
C70 H70 0.9300
C70 C69 1.387(15)
C48 H48A 0.9600
C48 H48B 0.9600
C48 H48C 0.9600
C54 H54 0.9300
C54 C55 1.389(14)
C68 H68 0.9300
C68 C69 1.357(16)
C21 H21 0.9300
C21 C22 1.354(14)
C55 H55 0.9300
C65 H65 0.9300
C65 C64A 1.354(16)
C9 H9A 0.9600
C9 H9B 0.9600
C9 H9C 0.9600
C50 H50A 0.9600
C50 H50B 0.9600
C50 H50C 0.9600
C14 H14 0.9300
C79 H79 0.9300
C38 H38 0.9300
C22 H22 0.9300
C22 C23 1.415(16)
C62 H62 0.9300
C62 C63A 1.353(15)
C69 H69 0.9300
C57 H57 0.9300
C17 H17 0.9300
C23 H23 0.9300
C85 H85A 0.9700
C85 H85B 0.9700
C85 C87 1.45(3)
C85 C84 1.38(2)
C88 H88A 0.9700
C88 H88B 0.9700
C88 C89 1.55(3)
C88 C87 1.43(3)
C89 H89A 0.9600
C89 H89B 0.9600
C89 H89C 0.9600
C87 H87A 0.9700
C87 H87B 0.9700
C84 H84A 0.9700
C84 H84B 0.9700
C84 C83 1.48(3)
C83 H83A 0.9600
C83 H83B 0.9600
C83 H83C 0.9600
C63A H63A 0.9300
C63A C64A 1.351(17)
C64A H64A 0.9300

loop_
_geom_torsion_atom_site_label_1
_geom_torsion_atom_site_label_2
_geom_torsion_atom_site_label_3
_geom_torsion_atom_site_label_4
_geom_torsion
Br1 C15 C16 C17 177.6(9)
Br1 C15 C14 C13 -177.6(9)
Br2 C56 C55 C54 -179.3(9)
Br2 C56 C57 C58 179.3(9)
N2 C53 C54 C55 176.8(10)
N1 C10 C3 C4 123.5(8)
N1 C10 C3 C2 -0.9(9)
N1 C11 C2 C1 -118.9(8)
N1 C11 C2 C3 1.3(9)
N1 C12 C13 C14 179.1(10)
N1 C12 C17 C16 -179.2(10)
C59 C43 C49 C50 156.5(8)
C59 C43 C49 O6 -29.6(11)
C59 C72 C71 C70 -177.4(9)
C59 C72 C67 C66 2.0(13)
C59 C72 C67 C68 -178.9(9)
C59 C60 C61 C66 -8.1(12)
C59 C60 C61 C62 165.3(9)
C19 C18 C31 C26 17.1(12)
C19 C18 C31 C30 -155.6(8)
C19 C20 C21 C22 177.0(11)
C19 C1 C6 C5 56.2(9)
C19 C1 C6 C32 -64.0(9)
C19 C1 C2 C11 65.7(9)
C19 C1 C2 C3 -51.1(9)
O2 C11 C2 C1 63.6(13)
O2 C11 C2 C3 -176.2(9)
C44 C43 C49 C50 -82.5(9)
C44 C43 C49 O6 91.3(9)
C44 C45 C81 C82 -5.8(9)
C44 C45 C81 C80 170.5(11)
C44 C73 C74 C75 172.5(9)
C46 C45 C81 C82 113.5(8)
C46 C45 C81 C80 -70.2(14)
C46 C60 C61 C66 168.6(8)
C46 C60 C61 C62 -18.0(14)
C46 C47 C52 N2 -129.6(8)
C46 C47 C52 O5 51.3(13)
O1 C10 C3 C4 -62.3(12)
O1 C10 C3 C2 173.3(9)
C26 C25 C20 C19 3.8(12)
C26 C25 C20 C21 176.3(9)
C26 C25 C24 C23 -179.2(11)
C26 C31 C30 C29 4.9(13)
C26 C27 C28 C29 -1.0(16)
C42 C43 C49 C50 28.2(11)
C42 C43 C49 O6 -157.9(8)
C42 C47 C52 N2 -5.2(10)
C42 C47 C52 O5 175.7(10)
C43 C59 C72 C71 -19.0(13)
C43 C59 C72 C67 169.8(8)
C43 C59 C60 C46 16.7(10)
C43 C59 C60 C61 -166.2(7)
C43 C44 C45 C46 9.2(9)
C43 C44 C45 C81 134.0(7)
C43 C44 C73 C82 -128.9(8)
C43 C44 C73 C74 62.1(13)
C43 C42 C51 O4 -66.0(12)
C43 C42 C51 N2 111.8(8)
C43 C42 C47 C46 11.4(10)
C43 C42 C47 C52 -114.1(8)
C45 C44 C43 C59 -57.0(8)
C45 C44 C43 C42 57.3(8)
C45 C44 C43 C49 176.4(6)
C45 C44 C73 C82 -5.6(9)
C45 C44 C73 C74 -174.5(10)
C45 C46 C60 C59 -67.6(8)
C45 C46 C60 C61 115.5(9)
C45 C46 C47 C42 55.9(9)
C45 C46 C47 C52 175.8(7)
C45 C81 C80 C79 -177.4(9)
C5 C4 C18 C19 67.1(9)
C5 C4 C18 C31 -103.1(9)
C5 C4 C8 O3 -22.9(11)
C5 C4 C8 C9 161.7(8)
C5 C4 C3 C10 178.4(7)
C5 C4 C3 C2 -60.6(8)
C5 C40 C39 C38 179.6(9)
C72 C59 C43 C44 -140.8(8)
C72 C59 C43 C42 108.2(9)
C72 C59 C43 C49 -23.2(11)
C72 C59 C60 C46 -158.7(7)
C72 C59 C60 C61 18.4(12)
C72 C71 C70 C69 -0.6(16)
C72 C67 C68 C69 -6.4(17)
C4 C5 C6 C1 -7.7(9)
C4 C5 C6 C32 119.7(7)
C4 C5 C40 C41 -114.2(8)
C4 C5 C40 C39 68.9(13)
C4 C18 C31 C26 -173.0(7)
C4 C18 C31 C30 14.3(12)
C15 C16 C17 C12 1.3(18)
C71 C72 C67 C66 -169.6(8)
C71 C72 C67 C68 9.4(13)
C71 C70 C69 C68 4.0(19)
C60 C59 C43 C44 44.0(9)
C60 C59 C43 C42 -67.0(9)
C60 C59 C43 C49 161.7(7)
C60 C59 C72 C71 155.9(8)
C60 C59 C72 C67 -15.3(12)
C60 C46 C45 C44 49.3(8)
C60 C46 C45 C81 -67.5(9)
C60 C46 C47 C42 -59.7(9)
C60 C46 C47 C52 60.2(9)
C60 C61 C66 C67 -5.2(13)
C60 C61 C66 C65 176.0(9)
C60 C61 C62 C63A -175.5(12)
C18 C19 C20 C25 12.2(12)
C18 C19 C20 C21 -159.5(9)
C18 C19 C1 C6 -44.7(9)
C18 C19 C1 C7 -168.1(8)
C18 C19 C1 C2 66.2(9)
C18 C4 C8 O3 -151.8(8)
C18 C4 C8 C9 32.8(12)
C18 C4 C3 C10 -66.5(9)
C18 C4 C3 C2 54.5(8)
C18 C31 C30 C29 177.7(8)
C25 C26 C31 C18 -1.1(12)
C25 C26 C31 C30 171.7(8)
C25 C26 C27 C28 -173.6(9)
C25 C20 C21 C22 5.1(16)
C25 C24 C23 C22 1.1(19)
C31 C26 C25 C20 -9.0(13)
C31 C26 C25 C24 171.9(9)
C31 C26 C27 C28 4.4(15)
C31 C30 C29 C28 -1.7(15)
C82 C81 C80 C79 -1.3(15)
C82 C77 C76 C75 1.3(13)
C82 C77 C78 C79 -0.2(14)
C82 C73 C74 C75 4.4(14)
C41 C32 C6 C5 2.5(9)
C41 C32 C6 C1 127.0(8)
C41 C32 C33 C34 -0.7(13)
C41 C36 C35 C34 -0.6(14)
C41 C40 C39 C38 2.9(14)
C20 C19 C18 C4 166.7(7)
C20 C19 C18 C31 -22.5(12)
C20 C19 C1 C6 133.7(8)
C20 C19 C1 C7 10.4(13)
C20 C19 C1 C2 -115.4(9)
C20 C25 C24 C23 1.6(17)
C20 C21 C22 C23 -2.5(19)
C58 C53 C54 C55 -0.6(18)
C61 C66 C67 C72 8.0(14)
C61 C66 C67 C68 -171.0(10)
C61 C66 C65 C64A -0.2(18)
C61 C62 C63A C64A 0(2)
C1 C19 C18 C4 -14.8(10)
C1 C19 C18 C31 156.0(7)
C1 C19 C20 C25 -166.1(8)
C1 C19 C20 C21 22.1(14)
C1 C2 C3 C4 -5.7(9)
C1 C2 C3 C10 122.7(7)
C81 C82 C77 C76 -175.2(9)
C81 C82 C77 C78 0.6(14)
C81 C82 C73 C44 2.1(10)
C81 C82 C73 C74 173.0(8)
C81 C80 C79 C78 1.7(16)
C37 C36 C35 C34 179.4(10)
C51 N2 C52 O5 -178.9(9)
C51 N2 C52 C47 1.9(10)
C51 N2 C53 C58 57.0(14)
C51 N2 C53 C54 -120.4(11)
C51 C42 C43 C59 -67.6(9)
C51 C42 C43 C44 176.8(7)
C51 C42 C43 C49 65.7(10)
C51 C42 C47 C46 131.6(8)
C51 C42 C47 C52 6.2(9)
C16 C15 C14 C13 3.8(18)
C32 C41 C36 C37 -177.6(9)
C32 C41 C36 C35 2.4(14)
C32 C41 C40 C5 -2.3(11)
C32 C41 C40 C39 175.1(9)
C66 C61 C62 C63A -1.9(17)
C66 C67 C68 C69 172.7(11)
C66 C65 C64A C63A -2(2)
C36 C41 C32 C6 173.8(8)
C36 C41 C32 C33 -1.7(14)
C36 C41 C40 C5 -176.5(8)
C36 C41 C40 C39 0.9(13)
C36 C37 C38 C39 0.1(15)
C24 C25 C20 C19 -177.0(9)
C24 C25 C20 C21 -4.5(13)
C6 C5 C4 C18 -49.6(9)
C6 C5 C4 C8 175.8(7)
C6 C5 C4 C3 65.4(8)
C6 C5 C40 C41 3.7(9)
C6 C5 C40 C39 -173.3(10)
C6 C1 C2 C11 -179.9(7)
C6 C1 C2 C3 63.3(8)
C6 C32 C33 C34 -175.1(9)
C40 C5 C4 C18 66.0(9)
C40 C5 C4 C8 -68.6(9)
C40 C5 C4 C3 -179.0(7)
C40 C5 C6 C1 -131.1(7)
C40 C5 C6 C32 -3.6(8)
C40 C41 C32 C6 -0.2(11)
C40 C41 C32 C33 -175.8(8)
C40 C41 C36 C37 -4.0(13)
C40 C41 C36 C35 175.9(9)
C40 C39 C38 C37 -3.5(15)
C77 C82 C81 C45 177.1(8)
C77 C82 C81 C80 0.2(14)
C77 C82 C73 C44 -172.5(8)
C77 C82 C73 C74 -1.6(14)
C77 C76 C75 C74 1.5(15)
C77 C78 C79 C80 -0.9(16)
C73 C44 C43 C59 63.3(9)
C73 C44 C43 C42 177.6(7)
C73 C44 C43 C49 -63.3(9)
C73 C44 C45 C46 -118.1(7)
C73 C44 C45 C81 6.7(8)
C73 C82 C81 C45 2.5(11)
C73 C82 C81 C80 -174.4(9)
C73 C82 C77 C76 -1.2(13)
C73 C82 C77 C78 174.6(9)
C10 N1 C11 O2 175.6(9)
C10 N1 C11 C2 -2.0(10)
C10 N1 C12 C13 -51.2(13)
C10 N1 C12 C17 129.4(10)
C7 C1 C6 C5 -174.0(7)
C7 C1 C6 C32 65.8(10)
C7 C1 C2 C11 -65.1(10)
C7 C1 C2 C3 178.1(7)
C8 C4 C18 C19 -162.6(7)
C8 C4 C18 C31 27.2(12)
C8 C4 C3 C10 61.8(9)
C8 C4 C3 C2 -177.2(7)
C27 C26 C25 C20 169.0(9)
C27 C26 C25 C24 -10.2(15)
C27 C26 C31 C18 -179.1(8)
C27 C26 C31 C30 -6.3(13)
C27 C28 C29 C30 -0.3(17)
C76 C77 C78 C79 175.0(10)
C76 C75 C74 C73 -4.5(15)
C47 C46 C45 C44 -65.7(8)
C47 C46 C45 C81 177.5(7)
C47 C46 C60 C59 44.3(9)
C47 C46 C60 C61 -132.5(8)
C47 C42 C43 C59 47.3(9)
C47 C42 C43 C44 -68.3(8)
C47 C42 C43 C49 -179.3(7)
C47 C42 C51 O4 176.9(9)
C47 C42 C51 N2 -5.4(9)
C35 C34 C33 C32 2.4(14)
C78 C77 C76 C75 -174.0(10)
C52 N2 C51 O4 -179.9(9)
C52 N2 C51 C42 2.3(10)
C52 N2 C53 C58 -130.5(11)
C52 N2 C53 C54 52.1(15)
C11 N1 C10 O1 -172.5(9)
C11 N1 C10 C3 1.8(10)
C11 N1 C12 C13 121.8(11)
C11 N1 C12 C17 -57.6(14)
C11 C2 C3 C4 -128.6(7)
C11 C2 C3 C10 -0.3(8)
C2 C1 C6 C5 -57.3(9)
C2 C1 C6 C32 -177.5(7)
C3 C4 C18 C19 -44.3(9)
C3 C4 C18 C31 145.5(8)
C3 C4 C8 O3 87.3(9)
C3 C4 C8 C9 -88.1(9)
C33 C34 C35 C36 -1.7(15)
C33 C32 C6 C5 177.3(9)
C33 C32 C6 C1 -58.1(13)
C67 C72 C71 C70 -6.2(14)
C67 C66 C65 C64A -179.1(12)
C67 C68 C69 C70 0(2)
C53 N2 C51 O4 -6.3(14)
C53 N2 C51 C42 175.8(8)
C53 N2 C52 O5 7.9(15)
C53 N2 C52 C47 -171.3(9)
C53 C58 C57 C56 0.5(19)
C53 C54 C55 C56 -0.5(18)
C12 N1 C10 O1 1.3(14)
C12 N1 C10 C3 175.7(8)
C12 N1 C11 O2 1.9(15)
C12 N1 C11 C2 -175.7(8)
C12 C13 C14 C15 -1.1(18)
C13 C12 C17 C16 1.4(17)
C48 C46 C45 C44 -178.9(7)
C48 C46 C45 C81 64.3(9)
C48 C46 C60 C59 166.0(7)
C48 C46 C60 C61 -10.9(12)
C48 C46 C47 C42 171.1(7)
C48 C46 C47 C52 -69.0(9)
C21 C22 C23 C24 -0.8(19)
C55 C56 C57 C58 -1.6(19)
C65 C66 C67 C72 -173.2(9)
C65 C66 C67 C68 7.8(16)
C14 C15 C16 C17 -3.9(19)
C38 C37 C36 C41 3.5(14)
C38 C37 C36 C35 -176.4(10)
C62 C61 C66 C67 -179.2(9)
C62 C61 C66 C65 1.9(14)
C62 C63A C64A C65 2(2)
C57 C58 C53 N2 -176.8(10)
C57 C58 C53 C54 0.6(18)
C57 C56 C55 C54 1.6(18)
C17 C12 C13 C14 -1.4(17)
C89 C88 C87 C85 -176(2)
C87 C85 C84 C83 174(2)
C84 C85 C87 C88 179(3)
